data_4506846
loop_
_publ_author_name
'Okoth, Maurice O.'
'Vrcelj, Ranko M.'
'Pitak, Mateusz B.'
'Sheen, David B.'
'Sherwood, John N.'

_publ_section_title
;
 Polymorphism and Hydrated States in 5-Nitrouracil Crystallized from
 Aqueous Solution
;
_journal_issue 10
_journal_name_full 'Crystal Growth &amp; Design'
_journal_page_first 5002
_journal_paper_doi 10.1021/cg300961m
_journal_volume 12
_journal_year 2012
_chemical_formula_moiety 'C4 H3 N3 O4, H2 O'
_chemical_formula_sum 'C4 H5 N3 O5'
_chemical_formula_weight 175.11
_chemical_name_systematic
;
 ?
;
_space_group_IT_number 14
_symmetry_cell_setting monoclinic
_symmetry_space_group_name_Hall '-P 2ybc'
_symmetry_space_group_name_H-M 'P 1 21/c 1'
_atom_sites_solution_hydrogens geom
_atom_sites_solution_primary direct
_atom_sites_solution_secondary difmap
_audit_creation_method SHELXL-97
_cell_angle_alpha 90.00
_cell_angle_beta 113.1080(10)
_cell_angle_gamma 90.00
_cell_formula_units_Z 4
_cell_length_a 5.06420(10)
_cell_length_b 21.9255(5)
_cell_length_c 6.11760(10)
_cell_measurement_reflns_used 8856
_cell_measurement_temperature 120(2)
_cell_measurement_theta_max 27.48
_cell_measurement_theta_min 2.91
_cell_volume 624.77(2)
_computing_cell_refinement 'DENZO (Otwinowski & Minor, 1997) & COLLECT (Hooft, R.W.W., 1998)'
_computing_data_collection 'COLLECT (Hooft, R.W.W., 1998)'
_computing_data_reduction 'DENZO (Otwinowski & Minor, 1997) & COLLECT (Hooft, R.W.W., 1998)'
_computing_structure_refinement 'SHELXL-97 (Sheldrick, 2008)'
_computing_structure_solution 'SHELXL-97 (Sheldrick, 2008)'
_diffrn_ambient_temperature 120(2)
_diffrn_detector_area_resol_mean 9.091
_diffrn_measured_fraction_theta_full 0.998
_diffrn_measured_fraction_theta_max 0.998
_diffrn_measurement_device_type 'Bruker-Nonius Roper CCD camera on \k-goniostat'
_diffrn_measurement_method '\f & \w scans'
_diffrn_radiation_monochromator graphite
_diffrn_radiation_source 'Bruker-Nonius FR591 rotating anode'
_diffrn_radiation_type MoK\a
_diffrn_radiation_wavelength 0.71073
_diffrn_reflns_av_R_equivalents 0.0000
_diffrn_reflns_av_sigmaI/netI 0.0102
_diffrn_reflns_limit_h_max 6
_diffrn_reflns_limit_h_min -6
_diffrn_reflns_limit_k_max 28
_diffrn_reflns_limit_k_min 0
_diffrn_reflns_limit_l_max 7
_diffrn_reflns_limit_l_min 0
_diffrn_reflns_number 1433
_diffrn_reflns_theta_full 27.49
_diffrn_reflns_theta_max 27.49
_diffrn_reflns_theta_min 3.74
_exptl_absorpt_coefficient_mu 0.173
_exptl_absorpt_correction_T_max 0.9931
_exptl_absorpt_correction_T_min 0.9435
_exptl_absorpt_correction_type multi-scan
_exptl_absorpt_process_details 'SADABS 2007/2 (Sheldrick, G.M., 2007)'
_exptl_crystal_colour colourless
_exptl_crystal_density_diffrn 1.862
_exptl_crystal_density_method 'not measured'
_exptl_crystal_description prism
_exptl_crystal_F_000 360
_exptl_crystal_size_max 0.34
_exptl_crystal_size_mid 0.07
_exptl_crystal_size_min 0.04
_refine_diff_density_max 0.424
_refine_diff_density_min -0.310
_refine_diff_density_rms 0.059
_refine_ls_extinction_method none
_refine_ls_goodness_of_fit_ref 1.115
_refine_ls_hydrogen_treatment mixed
_refine_ls_matrix_type full
_refine_ls_number_parameters 116
_refine_ls_number_reflns 1434
_refine_ls_number_restraints 3
_refine_ls_restrained_S_all 1.115
_refine_ls_R_factor_all 0.0441
_refine_ls_R_factor_gt 0.0352
_refine_ls_shift/su_max 0.001
_refine_ls_shift/su_mean 0.000
_refine_ls_structure_factor_coef Fsqd
_refine_ls_weighting_details 'calc w=1/[\s^2^(Fo^2^)+(0.0367P)^2^+0.2631P] where P=(Fo^2^+2Fc^2^)/3'
_refine_ls_weighting_scheme calc
_refine_ls_wR_factor_gt 0.0816
_refine_ls_wR_factor_ref 0.0874
_reflns_number_gt 1248
_reflns_number_total 1434
_reflns_threshold_expression >2\s(I)
_cod_data_source_file cg300961m_si_001.cif
_cod_data_source_block 5NU-h
_cod_depositor_comments
;
The following automatic conversions were performed:

'_symmetry_cell_setting' value 'Monoclinic' changed to 'monoclinic'
according to /home/saulius/struct/CIF-dictionaries/cif_core.dic
dictionary named 'cif_core.dic' version 2.4.2 from 2011-04-26.

Automatic conversion script
Id: cif_fix_values 1891 2012-01-12 08:04:46Z andrius 
;
_cod_original_sg_symbol_Hall '-P 2ybc '
_cod_original_sg_symbol_H-M P21/c
_cod_database_code 4506846

loop_
_symmetry_equiv_pos_as_xyz
'x, y, z'
'-x, y+1/2, -z+1/2'
'-x, -y, -z'
'x, -y-1/2, z-1/2'

loop_
_atom_site_label
_atom_site_type_symbol
_atom_site_fract_x
_atom_site_fract_y
_atom_site_fract_z
_atom_site_U_iso_or_equiv
_atom_site_adp_type
_atom_site_occupancy
_atom_site_symmetry_multiplicity
_atom_site_calc_flag
_atom_site_refinement_flags
O5 O 1.2163(2) 0.60741(5) 1.11561(19) 0.0147(2) Uani 1 1 d D
H1O H 1.214(4) 0.5683(7) 1.117(3) 0.022 Uiso 1 1 d D
H2O H 1.390(3) 0.6169(8) 1.200(3) 0.022 Uiso 1 1 d D
C1 C 0.4345(3) 0.67040(6) 0.7300(2) 0.0106(3) Uani 1 1 d .
H1 H 0.4909 0.7119 0.7592 0.013 Uiso 1 1 calc R
C2 C 0.1581(3) 0.65665(6) 0.5845(2) 0.0097(3) Uani 1 1 d .
C3 C 0.0630(3) 0.59354(6) 0.5383(2) 0.0096(3) Uani 1 1 d .
C4 C 0.5608(3) 0.56479(6) 0.7961(3) 0.0116(3) Uani 1 1 d .
N1 N -0.0318(3) 0.70649(6) 0.4775(2) 0.0119(3) Uani 1 1 d .
N2 N 0.2822(3) 0.55250(5) 0.6477(2) 0.0105(3) Uani 1 1 d .
H2 H 0.2377 0.5137 0.6187 0.013 Uiso 1 1 calc R
N3 N 0.6277(3) 0.62662(5) 0.8324(2) 0.0117(3) Uani 1 1 d .
H3 H 0.8034 0.6372 0.9261 0.014 Uiso 1 1 calc R
O1 O 0.0641(2) 0.75885(5) 0.51125(19) 0.0167(3) Uani 1 1 d .
O2 O -0.2864(2) 0.69519(5) 0.3545(2) 0.0224(3) Uani 1 1 d .
O3 O -0.1791(2) 0.57470(5) 0.41879(19) 0.0131(2) Uani 1 1 d .
O4 O 0.7365(2) 0.52539(5) 0.8872(2) 0.0193(3) Uani 1 1 d .

loop_
_atom_site_aniso_label
_atom_site_aniso_U_11
_atom_site_aniso_U_22
_atom_site_aniso_U_33
_atom_site_aniso_U_23
_atom_site_aniso_U_13
_atom_site_aniso_U_12
O5 0.0110(5) 0.0114(5) 0.0178(6) -0.0001(4) 0.0014(4) -0.0007(4)
C1 0.0122(7) 0.0083(6) 0.0115(6) -0.0005(5) 0.0048(5) -0.0003(5)
C2 0.0085(7) 0.0077(6) 0.0113(7) 0.0004(5) 0.0021(5) 0.0011(5)
C3 0.0099(7) 0.0094(7) 0.0086(7) 0.0011(5) 0.0027(6) 0.0014(5)
C4 0.0099(7) 0.0101(7) 0.0130(7) -0.0012(5) 0.0028(6) -0.0007(5)
N1 0.0116(6) 0.0087(6) 0.0139(6) 0.0007(5) 0.0035(5) 0.0001(5)
N2 0.0091(6) 0.0058(5) 0.0131(6) -0.0007(4) 0.0005(5) -0.0002(5)
N3 0.0086(6) 0.0099(6) 0.0131(6) -0.0018(5) 0.0007(5) -0.0019(5)
O1 0.0166(6) 0.0064(5) 0.0223(6) 0.0008(4) 0.0024(5) -0.0019(4)
O2 0.0094(5) 0.0129(5) 0.0337(7) 0.0021(5) -0.0038(5) 0.0008(4)
O3 0.0086(5) 0.0090(5) 0.0173(5) -0.0007(4) 0.0003(4) -0.0013(4)
O4 0.0114(5) 0.0118(5) 0.0270(6) 0.0020(5) -0.0008(5) 0.0028(4)

loop_
_atom_type_symbol
_atom_type_description
_atom_type_scat_dispersion_real
_atom_type_scat_dispersion_imag
_atom_type_scat_source
C C 0.0033 0.0016 'International Tables Vol C Tables 4.2.6.8 and 6.1.1.4'
H H 0.0000 0.0000 'International Tables Vol C Tables 4.2.6.8 and 6.1.1.4'
N N 0.0061 0.0033 'International Tables Vol C Tables 4.2.6.8 and 6.1.1.4'
O O 0.0106 0.0060 'International Tables Vol C Tables 4.2.6.8 and 6.1.1.4'

loop_
_geom_angle_atom_site_label_1
_geom_angle_atom_site_label_2
_geom_angle_atom_site_label_3
_geom_angle
H1O O5 H2O 104.7(17)
N3 C1 C2 121.38(13)
N3 C1 H1 119.3
C2 C1 H1 119.3
C1 C2 N1 117.50(12)
C1 C2 C3 120.86(12)
N1 C2 C3 121.63(12)
O3 C3 N2 119.66(13)
O3 C3 C2 127.80(13)
N2 C3 C2 112.54(12)
O4 C4 N2 123.02(13)
O4 C4 N3 122.20(13)
N2 C4 N3 114.77(12)
O1 N1 O2 122.48(12)
O1 N1 C2 118.99(12)
O2 N1 C2 118.54(12)
C4 N2 C3 127.96(13)
C4 N2 H2 116.0
C3 N2 H2 116.0
C1 N3 C4 122.41(13)
C1 N3 H3 118.8
C4 N3 H3 118.8

loop_
_geom_bond_atom_site_label_1
_geom_bond_atom_site_label_2
_geom_bond_distance
O5 H1O 0.858(14)
O5 H2O 0.852(15)
C1 N3 1.3378(18)
C1 C2 1.366(2)
C1 H1 0.9500
C2 N1 1.4331(18)
C2 C3 1.4560(19)
C3 O3 1.2267(18)
C3 N2 1.3808(18)
C4 O4 1.2080(18)
C4 N2 1.3718(19)
C4 N3 1.3939(18)
N1 O1 1.2318(16)
N1 O2 1.2364(17)
N2 H2 0.8800
N3 H3 0.8800

loop_
_geom_hbond_atom_site_label_D
_geom_hbond_atom_site_label_H
_geom_hbond_atom_site_label_A
_geom_hbond_distance_DH
_geom_hbond_distance_HA
_geom_hbond_distance_DA
_geom_hbond_angle_DHA
_geom_hbond_site_symmetry_A
O5 H1O O4 0.858(14) 2.071(15) 2.9222(15) 171.7(18) 3_767
O5 H1O O4 0.858(14) 2.457(18) 2.9028(16) 113.1(15) .
O5 H2O O3 0.852(15) 2.263(18) 2.9785(15) 141.7(16) 1_756
O5 H2O O2 0.852(15) 2.305(15) 3.0486(16) 146.0(17) 1_756
N2 H2 O3 0.88 1.96 2.8371(16) 173.8 3_566
N3 H3 O5 0.88 2.06 2.8303(17) 145.7 .
N3 H3 O1 0.88 2.58 3.2386(16) 132.2 4_676
